data_7135229
loop_
_publ_author_name
'Parthasarathy, Thiyagaraj'
'Bhowmik, Aritra'
'Bhattacharya, Biswajit'
'Mishra, Manish Kumar'
'Ghosh, Soumyajit'

_publ_section_title
;
 Reversible Twisting-Induced Crystalline--Polycrystalline Transformation
 in Cyanoacrylate Crystals
;
_journal_name_full 'Chemical Communications'
_journal_paper_doi 10.1039/D5CC05852J
_journal_year 2025
_chemical_formula_moiety 'C12 H10 Cl N O2'
_chemical_formula_sum 'C12 H10 Cl N O2'
_chemical_formula_weight 235.66
_space_group_crystal_system monoclinic
_space_group_IT_number 14
_space_group_name_Hall '-P 2yn'
_space_group_name_H-M_alt 'P 1 21/n 1'
_atom_sites_solution_hydrogens geom
_atom_sites_solution_primary dual
_audit_creation_date 2025-10-29
_audit_creation_method
;
Olex2 1.5
(compiled 2025.07.13 svn.rb7424aed for OlexSys, GUI svn.r7314)
;
_audit_update_record
;
2025-10-31 deposited with the CCDC.	2025-11-25 downloaded from the CCDC.
;
_cell_angle_alpha 90
_cell_angle_beta 108.397(10)
_cell_angle_gamma 90
_cell_formula_units_Z 4
_cell_length_a 14.959(4)
_cell_length_b 5.3671(12)
_cell_length_c 15.422(4)
_cell_measurement_reflns_used 300
_cell_measurement_temperature 300.00
_cell_measurement_theta_max 26.41
_cell_measurement_theta_min 2.78
_cell_volume 1174.9(5)
_computing_data_collection 'Bruker APEX3'
_computing_data_reduction 'Bruker SAINT'
_computing_molecular_graphics 'Olex2 1.5 (Dolomanov et al., 2009)'
_computing_publication_material 'Olex2 1.5 (Dolomanov et al., 2009)'
_computing_structure_refinement 'SHELXL 2013/4 (Sheldrick, 2015)'
_computing_structure_solution 'SHELXT 2018/2 (Sheldrick, 2018)'
_diffrn_ambient_temperature 300.00
_diffrn_measured_fraction_theta_full 0.984
_diffrn_measured_fraction_theta_max 0.930
_diffrn_measurement_device_type 'Bruker D8 Venture'
_diffrn_measurement_method '\w scans'
_diffrn_radiation_type MoK\a
_diffrn_radiation_wavelength 0.71073
_diffrn_reflns_av_R_equivalents 0.0604
_diffrn_reflns_av_unetI/netI 0.0355
_diffrn_reflns_Laue_measured_fraction_full 0.984
_diffrn_reflns_Laue_measured_fraction_max 0.930
_diffrn_reflns_limit_h_max 18
_diffrn_reflns_limit_h_min -18
_diffrn_reflns_limit_k_max 6
_diffrn_reflns_limit_k_min -6
_diffrn_reflns_limit_l_max 18
_diffrn_reflns_limit_l_min -18
_diffrn_reflns_number 26958
_diffrn_reflns_point_group_measured_fraction_full 0.984
_diffrn_reflns_point_group_measured_fraction_max 0.930
_diffrn_reflns_theta_full 25.242
_diffrn_reflns_theta_max 26.409
_diffrn_reflns_theta_min 2.784
_diffrn_source 'fine-focus sealed tube'
_exptl_absorpt_coefficient_mu 0.309
_exptl_absorpt_correction_T_max 0.967
_exptl_absorpt_correction_T_min 0.892
_exptl_absorpt_correction_type multi-scan
_exptl_absorpt_process_details
;
'XPREP' - A PROGRAM DATA PREPARATION & RECIPROCAL 
SPACE EXPLORATION,
Bruker Analytical X-ray Systems, 1997
;
_exptl_crystal_colour Colorless
_exptl_crystal_density_diffrn 1.332
_exptl_crystal_description Needle
_exptl_crystal_F_000 488
_exptl_crystal_size_max 0.38
_exptl_crystal_size_mid 0.21
_exptl_crystal_size_min 0.08
_refine_diff_density_max 0.143
_refine_diff_density_min -0.161
_refine_diff_density_rms 0.038
_refine_ls_extinction_method none
_refine_ls_goodness_of_fit_ref 1.102
_refine_ls_hydrogen_treatment constr
_refine_ls_matrix_type full
_refine_ls_number_parameters 146
_refine_ls_number_reflns 2245
_refine_ls_number_restraints 0
_refine_ls_restrained_S_all 1.102
_refine_ls_R_factor_all 0.0674
_refine_ls_R_factor_gt 0.0463
_refine_ls_shift/su_max 0.000
_refine_ls_shift/su_mean 0.000
_refine_ls_structure_factor_coef Fsqd
_refine_ls_weighting_details 'w=1/[\s^2^(Fo^2^)+(0.0594P)^2^+0.1876P] where P=(Fo^2^+2Fc^2^)/3'
_refine_ls_weighting_scheme calc
_refine_ls_wR_factor_gt 0.1166
_refine_ls_wR_factor_ref 0.1283
_reflns_Friedel_coverage 0.000
_reflns_number_gt 1674
_reflns_number_total 2245
_reflns_threshold_expression 'I > 2\s(I)'
_cod_data_source_file d5cc05852j8.cif
_cod_data_source_block bb340
_cod_database_code 7135229
_shelxl_version_number 2013-4
_shelx_space_group_comment
;
The symmetry employed for this shelxl refinement is uniquely defined
by the following loop, which should always be used as a source of
symmetry information in preference to the above space-group names.
They are only intended as comments.
;
_olex2_refinement_description
;
1. Fixed Uiso
 At 1.2 times of:
  All C(H) groups, All C(H,H) groups
 At 1.5 times of:
  All C(H,H,H) groups
2.a Secondary CH2 refined with riding coordinates:
 C11(H11A,H11B)
2.b Aromatic/amide H refined with riding coordinates:
 C7(H7), C5(H5), C6(H6), C2(H2), C3(H3)
2.c Idealised Me refined as rotating group:
 C12(H12A,H12B,H12C)
;
_olex2_submission_special_instructions 'No special instructions were received'

loop_
_space_group_symop_operation_xyz
'x, y, z'
'-x+1/2, y+1/2, -z+1/2'
'-x, -y, -z'
'x-1/2, -y-1/2, z-1/2'

loop_
_atom_site_label
_atom_site_type_symbol
_atom_site_fract_x
_atom_site_fract_y
_atom_site_fract_z
_atom_site_U_iso_or_equiv
_atom_site_adp_type
_atom_site_occupancy
_atom_site_site_symmetry_order
_atom_site_calc_flag
_atom_site_refinement_flags_posn
_atom_site_refinement_flags_adp
_atom_site_refinement_flags_occupancy
_atom_site_disorder_assembly
_atom_site_disorder_group
Cl1 Cl 0.18264(5) 0.97842(13) 0.62576(5) 0.1062(3) Uani 1 1 d . . . . .
O2 O 0.46503(10) 0.1984(3) 0.24441(8) 0.0761(4) Uani 1 1 d . . . . .
O1 O 0.50260(11) 0.0080(3) 0.37995(9) 0.0790(4) Uani 1 1 d . . . . .
N1 N 0.32251(12) 0.6746(3) 0.22476(10) 0.0777(5) Uani 1 1 d . . . . .
C8 C 0.40373(12) 0.3646(3) 0.35271(10) 0.0566(4) Uani 1 1 d . . . . .
C7 C 0.39542(12) 0.3643(3) 0.43682(11) 0.0587(4) Uani 1 1 d . . . . .
H7 H 0.4298 0.2401 0.4750 0.070 Uiso 1 1 calc R U . . .
C9 C 0.35784(13) 0.5386(3) 0.28196(11) 0.0611(5) Uani 1 1 d . . . . .
C10 C 0.46268(13) 0.1706(3) 0.32902(11) 0.0620(4) Uani 1 1 d . . . . .
C5 C 0.24301(15) 0.8724(4) 0.48322(13) 0.0722(5) Uani 1 1 d . . . . .
H5 H 0.2093 1.0122 0.4555 0.087 Uiso 1 1 calc R U . . .
C1 C 0.34238(12) 0.5233(3) 0.47867(11) 0.0577(4) Uani 1 1 d . . . . .
C4 C 0.24438(14) 0.8024(4) 0.56923(13) 0.0704(5) Uani 1 1 d . . . . .
C6 C 0.29203(14) 0.7335(4) 0.43871(12) 0.0674(5) Uani 1 1 d . . . . .
H6 H 0.2915 0.7811 0.3806 0.081 Uiso 1 1 calc R U . . .
C2 C 0.34239(15) 0.4598(4) 0.56639(12) 0.0701(5) Uani 1 1 d . . . . .
H2 H 0.3764 0.3213 0.5950 0.084 Uiso 1 1 calc R U . . .
C3 C 0.29349(17) 0.5968(4) 0.61132(13) 0.0785(6) Uani 1 1 d . . . . .
H3 H 0.2936 0.5509 0.6695 0.094 Uiso 1 1 calc R U . . .
C11 C 0.51749(18) 0.0138(5) 0.21139(15) 0.0884(7) Uani 1 1 d . . . . .
H11A H 0.5844 0.0506 0.2341 0.106 Uiso 1 1 calc R U . . .
H11B H 0.5074 -0.1507 0.2326 0.106 Uiso 1 1 calc R U . . .
C12 C 0.4845(2) 0.0217(6) 0.11227(17) 0.1267(12) Uani 1 1 d . . . . .
H12A H 0.5199 -0.0945 0.0888 0.190 Uiso 1 1 calc R U . . .
H12B H 0.4929 0.1867 0.0920 0.190 Uiso 1 1 calc R U . . .
H12C H 0.4189 -0.0217 0.0904 0.190 Uiso 1 1 calc R U . . .

loop_
_atom_site_aniso_label
_atom_site_aniso_U_11
_atom_site_aniso_U_22
_atom_site_aniso_U_33
_atom_site_aniso_U_23
_atom_site_aniso_U_13
_atom_site_aniso_U_12
Cl1 0.1343(6) 0.1035(5) 0.1043(5) -0.0162(3) 0.0710(5) 0.0016(4)
O2 0.0890(9) 0.0849(9) 0.0572(7) 0.0048(6) 0.0270(6) 0.0164(7)
O1 0.0922(10) 0.0815(9) 0.0589(7) 0.0085(6) 0.0176(7) 0.0213(7)
N1 0.0939(12) 0.0822(11) 0.0523(8) 0.0081(8) 0.0163(8) 0.0124(9)
C8 0.0561(9) 0.0607(10) 0.0466(8) 0.0002(7) 0.0070(7) -0.0038(7)
C7 0.0598(10) 0.0618(10) 0.0475(8) 0.0017(7) 0.0068(7) -0.0030(8)
C9 0.0665(11) 0.0668(11) 0.0469(8) -0.0032(8) 0.0138(8) -0.0019(8)
C10 0.0637(10) 0.0687(11) 0.0493(8) -0.0015(8) 0.0115(8) -0.0027(9)
C5 0.0793(13) 0.0741(12) 0.0615(10) -0.0009(9) 0.0198(9) 0.0061(10)
C1 0.0605(10) 0.0627(10) 0.0449(8) -0.0013(7) 0.0095(7) -0.0069(8)
C4 0.0778(13) 0.0727(12) 0.0647(10) -0.0113(9) 0.0280(9) -0.0113(10)
C6 0.0788(12) 0.0734(11) 0.0478(8) 0.0031(8) 0.0167(8) 0.0028(9)
C2 0.0871(13) 0.0708(11) 0.0506(9) 0.0058(8) 0.0191(9) -0.0014(9)
C3 0.1060(16) 0.0810(13) 0.0550(10) -0.0003(9) 0.0346(10) -0.0123(12)
C11 0.0897(15) 0.1052(17) 0.0748(13) -0.0038(11) 0.0324(12) 0.0232(12)
C12 0.148(3) 0.164(3) 0.0748(15) -0.0024(16) 0.0448(16) 0.055(2)

loop_
_atom_type_symbol
_atom_type_description
_atom_type_scat_dispersion_real
_atom_type_scat_dispersion_imag
_atom_type_scat_source
C C 0.0033 0.0016 'International Tables Vol C Tables 4.2.6.8 and 6.1.1.4'
H H 0.0000 0.0000 'International Tables Vol C Tables 4.2.6.8 and 6.1.1.4'
Cl Cl 0.1484 0.1585 'International Tables Vol C Tables 4.2.6.8 and 6.1.1.4'
N N 0.0061 0.0033 'International Tables Vol C Tables 4.2.6.8 and 6.1.1.4'
O O 0.0106 0.0060 'International Tables Vol C Tables 4.2.6.8 and 6.1.1.4'

loop_
_geom_angle_atom_site_label_1
_geom_angle_atom_site_label_2
_geom_angle_atom_site_label_3
_geom_angle
_geom_angle_site_symmetry_1
_geom_angle_site_symmetry_3
_geom_angle_publ_flag
C10 O2 C11 116.99(15) . . ?
C7 C8 C9 124.59(17) . . ?
C7 C8 C10 118.77(15) . . ?
C9 C8 C10 116.63(15) . . ?
C8 C7 H7 114.3 . . ?
C8 C7 C1 131.39(16) . . ?
C1 C7 H7 114.3 . . ?
N1 C9 C8 178.6(2) . . ?
O2 C10 C8 111.49(15) . . ?
O1 C10 O2 124.35(17) . . ?
O1 C10 C8 124.15(16) . . ?
C4 C5 H5 120.4 . . ?
C6 C5 H5 120.4 . . ?
C6 C5 C4 119.17(19) . . ?
C6 C1 C7 125.30(15) . . ?
C6 C1 C2 117.58(18) . . ?
C2 C1 C7 117.12(17) . . ?
C5 C4 Cl1 119.22(17) . . ?
C3 C4 Cl1 119.41(15) . . ?
C3 C4 C5 121.37(19) . . ?
C5 C6 C1 121.35(17) . . ?
C5 C6 H6 119.3 . . ?
C1 C6 H6 119.3 . . ?
C1 C2 H2 119.2 . . ?
C3 C2 C1 121.53(19) . . ?
C3 C2 H2 119.2 . . ?
C4 C3 H3 120.5 . . ?
C2 C3 C4 118.99(18) . . ?
C2 C3 H3 120.5 . . ?
O2 C11 H11A 110.1 . . ?
O2 C11 H11B 110.1 . . ?
H11A C11 H11B 108.4 . . ?
C12 C11 O2 107.9(2) . . ?
C12 C11 H11A 110.1 . . ?
C12 C11 H11B 110.1 . . ?
C11 C12 H12A 109.5 . . ?
C11 C12 H12B 109.5 . . ?
C11 C12 H12C 109.5 . . ?
H12A C12 H12B 109.5 . . ?
H12A C12 H12C 109.5 . . ?
H12B C12 H12C 109.5 . . ?

loop_
_geom_bond_atom_site_label_1
_geom_bond_atom_site_label_2
_geom_bond_distance
_geom_bond_site_symmetry_2
_geom_bond_publ_flag
Cl1 C4 1.736(2) . ?
O2 C10 1.325(2) . ?
O2 C11 1.452(2) . ?
O1 C10 1.200(2) . ?
N1 C9 1.138(2) . ?
C8 C7 1.341(2) . ?
C8 C9 1.436(2) . ?
C8 C10 1.483(3) . ?
C7 H7 0.9300 . ?
C7 C1 1.448(2) . ?
C5 H5 0.9300 . ?
C5 C4 1.373(3) . ?
C5 C6 1.372(3) . ?
C1 C6 1.388(3) . ?
C1 C2 1.395(2) . ?
C4 C3 1.370(3) . ?
C6 H6 0.9300 . ?
C2 H2 0.9300 . ?
C2 C3 1.369(3) . ?
C3 H3 0.9300 . ?
C11 H11A 0.9700 . ?
C11 H11B 0.9700 . ?
C11 C12 1.451(3) . ?
C12 H12A 0.9600 . ?
C12 H12B 0.9600 . ?
C12 H12C 0.9600 . ?

loop_
_geom_torsion_atom_site_label_1
_geom_torsion_atom_site_label_2
_geom_torsion_atom_site_label_3
_geom_torsion_atom_site_label_4
_geom_torsion
_geom_torsion_site_symmetry_1
_geom_torsion_site_symmetry_2
_geom_torsion_site_symmetry_3
_geom_torsion_site_symmetry_4
_geom_torsion_publ_flag
Cl1 C4 C3 C2 -179.65(16) . . . . ?
C8 C7 C1 C6 -5.6(3) . . . . ?
C8 C7 C1 C2 174.64(19) . . . . ?
C7 C8 C10 O2 -178.96(16) . . . . ?
C7 C8 C10 O1 1.5(3) . . . . ?
C7 C1 C6 C5 179.45(17) . . . . ?
C7 C1 C2 C3 -179.25(17) . . . . ?
C9 C8 C7 C1 0.3(3) . . . . ?
C9 C8 C10 O2 2.1(2) . . . . ?
C9 C8 C10 O1 -177.38(18) . . . . ?
C10 O2 C11 C12 159.7(2) . . . . ?
C10 C8 C7 C1 -178.56(16) . . . . ?
C5 C4 C3 C2 0.3(3) . . . . ?
C1 C2 C3 C4 -0.7(3) . . . . ?
C4 C5 C6 C1 0.4(3) . . . . ?
C6 C5 C4 Cl1 179.82(15) . . . . ?
C6 C5 C4 C3 -0.1(3) . . . . ?
C6 C1 C2 C3 1.0(3) . . . . ?
C2 C1 C6 C5 -0.8(3) . . . . ?
C11 O2 C10 O1 1.9(3) . . . . ?
C11 O2 C10 C8 -177.60(17) . . . . ?
